data_4123412
loop_
_publ_author_name
'Doyle, Lauren E.'
'Piers, Warren E.'
'Borau-Garcia, Javier'

_publ_section_title
;
 Ligand Cooperation in the Formal Hydrogenation of N2O Using a PCsp2P
 Iridium Pincer Complex.
;
_journal_issue 6
_journal_name_full 'Journal of the American Chemical Society'
_journal_page_first 2187
_journal_page_last 2190
_journal_paper_doi 10.1021/ja512602m
_journal_volume 137
_journal_year 2015
_chemical_formula_sum 'C29 H38 Cl Ir O P2 S2'
_chemical_formula_weight 756.30
_space_group_crystal_system orthorhombic
_space_group_IT_number 61
_space_group_name_Hall '-P 2ac 2ab'
_space_group_name_H-M_alt 'P b c a'
_symmetry_space_group_name_Hall '-P 2ac 2ab'
_symmetry_space_group_name_H-M 'P b c a'
_atom_sites_solution_hydrogens mixed
_atom_sites_solution_primary direct
_atom_sites_solution_secondary difmap
_audit_creation_method SHELXL-2013
_cell_angle_alpha 90
_cell_angle_beta 90
_cell_angle_gamma 90
_cell_formula_units_Z 8
_cell_length_a 15.5412(5)
_cell_length_b 16.1059(5)
_cell_length_c 24.1122(8)
_cell_measurement_reflns_used 10883
_cell_measurement_temperature 173(2)
_cell_measurement_theta_max 26.00
_cell_measurement_theta_min 2.14
_cell_volume 6035.4(3)
_computing_structure_refinement 'SHELXL-2013 (Sheldrick, 2013)'
_diffrn_ambient_temperature 173(2)
_diffrn_measured_fraction_theta_full 0.992
_diffrn_measured_fraction_theta_max 0.992
_diffrn_measurement_device_type 'Nonius KappaCCD'
_diffrn_measurement_method ' \w and \f '
_diffrn_radiation_type MoK\a
_diffrn_radiation_wavelength 0.71073
_diffrn_reflns_av_R_equivalents 0.0640
_diffrn_reflns_av_unetI/netI 0.0647
_diffrn_reflns_Laue_measured_fraction_full 0.992
_diffrn_reflns_Laue_measured_fraction_max 0.992
_diffrn_reflns_limit_h_max 19
_diffrn_reflns_limit_h_min -19
_diffrn_reflns_limit_k_max 19
_diffrn_reflns_limit_k_min -19
_diffrn_reflns_limit_l_max 29
_diffrn_reflns_limit_l_min -29
_diffrn_reflns_number 10883
_diffrn_reflns_point_group_measured_fraction_full 0.992
_diffrn_reflns_point_group_measured_fraction_max 0.992
_diffrn_reflns_theta_full 25.242
_diffrn_reflns_theta_max 25.998
_diffrn_reflns_theta_min 2.138
_diffrn_source 'fine-focus sealed tube'
_exptl_absorpt_coefficient_mu 4.779
_exptl_absorpt_correction_T_max 0.8318
_exptl_absorpt_correction_T_min 0.6465
_exptl_absorpt_correction_type multi-scan
_exptl_absorpt_process_details 'SORTAV: (Blessing, 1997)'
_exptl_crystal_colour Yellow
_exptl_crystal_density_diffrn 1.665
_exptl_crystal_density_method 'not measured'
_exptl_crystal_description Block
_exptl_crystal_F_000 3008
_exptl_crystal_size_max 0.100
_exptl_crystal_size_mid 0.100
_exptl_crystal_size_min 0.040
_refine_diff_density_max 1.184
_refine_diff_density_min -1.188
_refine_diff_density_rms 0.223
_refine_ls_extinction_method none
_refine_ls_goodness_of_fit_ref 1.100
_refine_ls_hydrogen_treatment mixed
_refine_ls_matrix_type full
_refine_ls_number_parameters 333
_refine_ls_number_reflns 5879
_refine_ls_number_restraints 0
_refine_ls_restrained_S_all 1.100
_refine_ls_R_factor_all 0.0925
_refine_ls_R_factor_gt 0.0652
_refine_ls_shift/su_max 0.001
_refine_ls_shift/su_mean 0.000
_refine_ls_structure_factor_coef Fsqd
_refine_ls_weighting_details 'w=1/[\s^2^(Fo^2^)+(0.0482P)^2^+124.1477P] where P=(Fo^2^+2Fc^2^)/3'
_refine_ls_weighting_scheme calc
_refine_ls_wR_factor_gt 0.1422
_refine_ls_wR_factor_ref 0.1586
_reflns_Friedel_coverage 0.000
_reflns_number_gt 4408
_reflns_number_total 5879
_reflns_threshold_expression 'I > 2\s(I)'
_cod_data_source_file ja512602m_si_002.cif
_cod_data_source_block shelxl
_cod_depositor_comments
;
The following automatic conversions were performed:

'_exptl_absorpt_correction_type' value 'Multi-scan' changed to
'multi-scan' according to
/usr/data/users/saulius/crontab/automatic-downloads/rss-feeds/ACS/lib/dictionaries/cif_core.dic
dictionary named 'cif_core.dic' version 2.4.2 from 2011-04-26.

Automatic conversion script
Id: cif_fix_values 3008 2015-01-20 13:52:24Z robertas 

 Adding full bibliography for 4123411--4123412.cif.
;
_cod_database_code 4123412
_shelx_space_group_comment
;
The symmetry employed for this shelxl refinement is uniquely defined
by the following loop, which should always be used as a source of
symmetry information in preference to the above space-group names.
They are only intended as comments.
;
_shelx_estimated_absorpt_t_min 0.647
_shelx_estimated_absorpt_t_max 0.832
_shelxl_version_number 2013-4

loop_
_space_group_symop_operation_xyz
'x, y, z'
'-x+1/2, -y, z+1/2'
'x+1/2, -y+1/2, -z'
'-x, y+1/2, -z+1/2'
'-x, -y, -z'
'x-1/2, y, -z-1/2'
'-x-1/2, y-1/2, z'
'x, -y-1/2, z-1/2'

loop_
_atom_site_label
_atom_site_type_symbol
_atom_site_fract_x
_atom_site_fract_y
_atom_site_fract_z
_atom_site_U_iso_or_equiv
_atom_site_adp_type
_atom_site_occupancy
_atom_site_site_symmetry_order
_atom_site_calc_flag
_atom_site_refinement_flags_posn
_atom_site_refinement_flags_adp
Ir1 Ir 0.95073(3) 0.20665(2) 0.35138(2) 0.02050(14) Uani 1 1 d . .
P1 P 1.01990(18) 0.10337(16) 0.30218(11) 0.0205(6) Uani 1 1 d . .
P2 P 0.88495(19) 0.29226(17) 0.41632(12) 0.0237(6) Uani 1 1 d . .
Cl1 Cl 0.9677(2) 0.31605(16) 0.28317(12) 0.0358(7) Uani 1 1 d . .
S1 S 1.15061(19) 0.05099(18) 0.45391(12) 0.0316(7) Uani 1 1 d . .
S2 S 1.03338(19) 0.15604(19) 0.53445(12) 0.0315(7) Uani 1 1 d . .
C1 C 1.0366(7) 0.1763(6) 0.4170(5) 0.023(2) Uani 1 1 d . .
O1 O 1.0694(4) 0.2405(5) 0.3917(3) 0.0240(16) Uani 1 1 d . .
C18 C 0.9559(7) 0.0172(6) 0.2760(5) 0.027(2) Uani 1 1 d . .
H18 H 0.9970 -0.0245 0.2605 0.033 Uiso 1 1 calc R U
C5 C 1.1708(7) -0.0603(6) 0.3104(5) 0.030(3) Uani 1 1 d . .
H5 H 1.1443 -0.0556 0.2751 0.036 Uiso 1 1 calc R U
C2 C 1.0831(7) 0.0957(7) 0.4051(5) 0.026(2) Uani 1 1 d . .
C7 C 1.2735(8) -0.1282(7) 0.3698(6) 0.039(3) Uani 1 1 d . .
H7 H 1.3174 -0.1687 0.3745 0.046 Uiso 1 1 calc R U
C12 C 0.9137(7) 0.2681(6) 0.5366(4) 0.023(2) Uani 1 1 d . .
C17 C 0.9638(6) 0.2192(7) 0.5713(4) 0.024(2) Uani 1 1 d . .
C3 C 1.0873(7) 0.0591(6) 0.3555(4) 0.021(2) Uani 1 1 d . .
C27 C 0.9049(8) 0.4047(7) 0.4103(5) 0.033(3) Uani 1 1 d . .
H27 H 0.8894 0.4194 0.3713 0.039 Uiso 1 1 calc R U
C9 C 1.1891(7) -0.0190(6) 0.4044(5) 0.027(2) Uani 1 1 d . .
C15 C 0.8951(8) 0.2730(8) 0.6511(5) 0.040(3) Uani 1 1 d . .
H15 H 0.8882 0.2756 0.6902 0.047 Uiso 1 1 calc R U
C8 C 1.2504(8) -0.0789(8) 0.4127(5) 0.035(3) Uani 1 1 d . .
H8 H 1.2763 -0.0857 0.4482 0.042 Uiso 1 1 calc R U
C11 C 0.9330(7) 0.2525(7) 0.4790(4) 0.027(3) Uani 1 1 d . .
C21 C 1.0872(8) 0.1405(6) 0.2445(5) 0.030(3) Uani 1 1 d . .
H21 H 1.0513 0.1812 0.2234 0.036 Uiso 1 1 calc R U
C19 C 0.9048(8) -0.0262(7) 0.3215(6) 0.040(3) Uani 1 1 d . .
H19A H 0.9439 -0.0435 0.3512 0.061 Uiso 1 1 calc R U
H19B H 0.8760 -0.0751 0.3060 0.061 Uiso 1 1 calc R U
H19C H 0.8617 0.0121 0.3365 0.061 Uiso 1 1 calc R U
C28 C 0.8505(10) 0.4610(8) 0.4467(6) 0.053(4) Uani 1 1 d . .
H28A H 0.7895 0.4475 0.4416 0.080 Uiso 1 1 calc R U
H28B H 0.8605 0.5190 0.4363 0.080 Uiso 1 1 calc R U
H28C H 0.8664 0.4528 0.4857 0.080 Uiso 1 1 calc R U
C20 C 0.8974(8) 0.0439(8) 0.2286(5) 0.039(3) Uani 1 1 d . .
H20A H 0.9317 0.0712 0.1997 0.059 Uiso 1 1 calc R U
H20B H 0.8539 0.0827 0.2426 0.059 Uiso 1 1 calc R U
H20C H 0.8688 -0.0050 0.2129 0.059 Uiso 1 1 calc R U
C4 C 1.1474(7) -0.0081(7) 0.3532(5) 0.027(2) Uani 1 1 d . .
C10 C 0.9969(7) 0.1956(6) 0.4712(4) 0.020(2) Uani 1 1 d . .
C23 C 1.1623(9) 0.1893(9) 0.2683(5) 0.048(4) Uani 1 1 d . .
H23A H 1.1408 0.2300 0.2952 0.071 Uiso 1 1 calc R U
H23B H 1.1925 0.2181 0.2383 0.071 Uiso 1 1 calc R U
H23C H 1.2020 0.1511 0.2869 0.071 Uiso 1 1 calc R U
C6 C 1.2335(8) -0.1197(8) 0.3197(6) 0.044(3) Uani 1 1 d . .
H6 H 1.2493 -0.1557 0.2902 0.052 Uiso 1 1 calc R U
C16 C 0.9560(8) 0.2214(7) 0.6295(5) 0.033(3) Uani 1 1 d . .
H16 H 0.9916 0.1883 0.6526 0.039 Uiso 1 1 calc R U
C13 C 0.8519(8) 0.3198(7) 0.5605(5) 0.033(3) Uani 1 1 d . .
H13 H 0.8162 0.3532 0.5376 0.040 Uiso 1 1 calc R U
C14 C 0.8426(8) 0.3224(8) 0.6173(5) 0.035(3) Uani 1 1 d . .
H14 H 0.8005 0.3577 0.6335 0.042 Uiso 1 1 calc R U
C24 C 0.7687(7) 0.2795(8) 0.4247(5) 0.035(3) Uani 1 1 d . .
H24 H 0.7497 0.3165 0.4557 0.042 Uiso 1 1 calc R U
C22 C 1.1195(9) 0.0772(8) 0.2024(6) 0.044(3) Uani 1 1 d . .
H22A H 1.0705 0.0466 0.1870 0.065 Uiso 1 1 calc R U
H22B H 1.1588 0.0384 0.2207 0.065 Uiso 1 1 calc R U
H22C H 1.1499 0.1060 0.1725 0.065 Uiso 1 1 calc R U
C26 C 0.7443(9) 0.1918(8) 0.4396(6) 0.047(3) Uani 1 1 d . .
H26A H 0.7731 0.1758 0.4741 0.071 Uiso 1 1 calc R U
H26B H 0.7621 0.1543 0.4097 0.071 Uiso 1 1 calc R U
H26C H 0.6818 0.1883 0.4445 0.071 Uiso 1 1 calc R U
C25 C 0.7248(9) 0.3083(10) 0.3720(6) 0.052(4) Uani 1 1 d . .
H25A H 0.7416 0.3658 0.3641 0.078 Uiso 1 1 calc R U
H25B H 0.6623 0.3053 0.3768 0.078 Uiso 1 1 calc R U
H25C H 0.7422 0.2726 0.3411 0.078 Uiso 1 1 calc R U
C29 C 0.9989(9) 0.4235(8) 0.4155(7) 0.049(4) Uani 1 1 d . .
H29A H 1.0317 0.3864 0.3912 0.074 Uiso 1 1 calc R U
H29B H 1.0171 0.4150 0.4540 0.074 Uiso 1 1 calc R U
H29C H 1.0095 0.4813 0.4048 0.074 Uiso 1 1 calc R U
H2 H 0.901(7) 0.125(6) 0.379(4) 0.02(3) Uiso 1 1 d . .
H1 H 0.867(9) 0.187(8) 0.324(6) 0.06(4) Uiso 1 1 d . .

loop_
_atom_site_aniso_label
_atom_site_aniso_U_11
_atom_site_aniso_U_22
_atom_site_aniso_U_33
_atom_site_aniso_U_23
_atom_site_aniso_U_13
_atom_site_aniso_U_12
Ir1 0.0248(2) 0.0200(2) 0.0166(2) 0.00089(17) -0.00124(17) 0.00236(17)
P1 0.0235(14) 0.0198(12) 0.0181(14) -0.0014(11) 0.0019(11) 0.0012(11)
P2 0.0281(15) 0.0223(13) 0.0206(14) 0.0013(12) -0.0004(11) 0.0053(12)
Cl1 0.061(2) 0.0225(13) 0.0241(14) 0.0070(11) 0.0017(13) 0.0060(13)
S1 0.0322(16) 0.0359(15) 0.0266(15) 0.0020(13) -0.0034(12) 0.0102(13)
S2 0.0385(17) 0.0369(16) 0.0191(14) 0.0023(12) -0.0075(12) 0.0091(13)
C1 0.024(6) 0.020(5) 0.026(6) 0.006(4) -0.008(4) 0.004(4)
O1 0.024(4) 0.031(4) 0.017(4) 0.004(3) 0.000(3) -0.005(3)
C18 0.030(6) 0.011(4) 0.042(7) -0.002(5) -0.002(5) -0.004(4)
C5 0.025(6) 0.020(5) 0.044(7) 0.002(5) 0.006(5) 0.001(4)
C2 0.018(5) 0.026(6) 0.033(7) 0.007(5) -0.003(5) -0.003(4)
C7 0.033(7) 0.030(6) 0.054(8) -0.006(6) -0.013(6) 0.016(5)
C12 0.026(6) 0.026(5) 0.017(5) 0.000(4) -0.001(4) 0.004(4)
C17 0.014(5) 0.042(6) 0.017(5) -0.008(5) -0.009(4) 0.008(4)
C3 0.023(5) 0.020(5) 0.020(5) -0.004(4) -0.001(4) -0.001(4)
C27 0.052(8) 0.028(6) 0.019(6) -0.002(5) -0.001(5) 0.012(6)
C9 0.025(6) 0.018(5) 0.038(7) 0.005(5) 0.005(5) 0.002(4)
C15 0.033(7) 0.058(8) 0.027(7) -0.001(6) 0.004(5) -0.012(6)
C8 0.027(6) 0.044(7) 0.035(7) 0.004(6) -0.011(5) 0.006(5)
C11 0.040(7) 0.026(6) 0.017(6) 0.004(4) -0.007(5) 0.000(5)
C21 0.049(7) 0.018(5) 0.022(6) 0.000(5) 0.004(5) -0.003(5)
C19 0.030(7) 0.030(6) 0.060(9) 0.006(6) 0.008(6) -0.013(5)
C28 0.070(10) 0.031(7) 0.057(9) -0.012(7) 0.026(8) 0.015(7)
C20 0.043(8) 0.043(7) 0.031(7) 0.005(6) -0.012(6) -0.013(6)
C4 0.022(5) 0.027(5) 0.032(6) -0.001(5) 0.003(5) 0.001(5)
C10 0.027(6) 0.025(5) 0.009(5) 0.008(4) 0.002(4) 0.005(4)
C23 0.054(9) 0.058(9) 0.030(7) -0.003(6) 0.010(6) -0.031(7)
C6 0.031(7) 0.033(7) 0.067(10) -0.020(7) 0.012(6) 0.003(5)
C16 0.041(7) 0.029(6) 0.028(6) 0.003(5) -0.001(5) 0.002(5)
C13 0.039(7) 0.035(6) 0.026(6) -0.004(5) -0.004(5) 0.012(5)
C14 0.033(7) 0.047(7) 0.024(6) -0.002(5) 0.010(5) 0.000(6)
C24 0.023(6) 0.044(7) 0.037(7) -0.007(6) 0.000(5) -0.002(5)
C22 0.039(8) 0.048(8) 0.044(8) -0.008(7) 0.009(6) -0.007(6)
C26 0.041(8) 0.049(8) 0.052(9) -0.001(7) 0.002(7) -0.004(6)
C25 0.050(9) 0.072(10) 0.034(7) -0.001(7) -0.012(6) 0.017(8)
C29 0.051(9) 0.025(6) 0.072(10) -0.015(7) -0.008(8) -0.002(6)

loop_
_atom_type_symbol
_atom_type_description
_atom_type_scat_dispersion_real
_atom_type_scat_dispersion_imag
_atom_type_scat_source
C C 0.0033 0.0016 'International Tables Vol C Tables 4.2.6.8 and 6.1.1.4'
H H 0.0000 0.0000 'International Tables Vol C Tables 4.2.6.8 and 6.1.1.4'
Cl Cl 0.1484 0.1585 'International Tables Vol C Tables 4.2.6.8 and 6.1.1.4'
Ir Ir -1.4442 7.9887 'International Tables Vol C Tables 4.2.6.8 and 6.1.1.4'
O O 0.0106 0.0060 'International Tables Vol C Tables 4.2.6.8 and 6.1.1.4'
P P 0.1023 0.0942 'International Tables Vol C Tables 4.2.6.8 and 6.1.1.4'
S S 0.1246 0.1234 'International Tables Vol C Tables 4.2.6.8 and 6.1.1.4'

loop_
_geom_angle_atom_site_label_1
_geom_angle_atom_site_label_2
_geom_angle_atom_site_label_3
_geom_angle
C1 Ir1 O1 35.4(3)
C1 Ir1 P1 85.7(3)
O1 Ir1 P1 90.9(2)
C1 Ir1 P2 84.9(3)
O1 Ir1 P2 85.6(2)
P1 Ir1 P2 168.18(10)
C1 Ir1 Cl1 127.1(3)
O1 Ir1 Cl1 91.7(2)
P1 Ir1 Cl1 97.15(10)
P2 Ir1 Cl1 94.22(10)
C1 Ir1 H2 79(4)
O1 Ir1 H2 115(4)
P1 Ir1 H2 81(4)
P2 Ir1 H2 90(4)
Cl1 Ir1 H2 154(4)
C1 Ir1 H1 146(5)
O1 Ir1 H1 177(5)
P1 Ir1 H1 92(5)
P2 Ir1 H1 92(5)
Cl1 Ir1 H1 87(5)
H2 Ir1 H1 67(6)
C3 P1 C18 105.3(5)
C3 P1 C21 109.7(5)
C18 P1 C21 107.2(5)
C3 P1 Ir1 100.9(3)
C18 P1 Ir1 118.2(4)
C21 P1 Ir1 114.7(3)
C11 P2 C24 106.0(6)
C11 P2 C27 110.2(5)
C24 P2 C27 106.6(6)
C11 P2 Ir1 99.9(4)
C24 P2 Ir1 116.3(4)
C27 P2 Ir1 117.1(4)
C2 S1 C9 90.6(5)
C17 S2 C10 91.8(5)
O1 C1 C10 114.3(9)
O1 C1 C2 113.9(9)
C10 C1 C2 123.1(9)
O1 C1 Ir1 73.5(5)
C10 C1 Ir1 110.3(7)
C2 C1 Ir1 110.8(7)
C1 O1 Ir1 71.1(5)
C20 C18 C19 111.0(10)
C20 C18 P1 111.8(7)
C19 C18 P1 112.6(9)
C20 C18 H18 107.0
C19 C18 H18 107.0
P1 C18 H18 107.0
C4 C5 C6 119.1(12)
C4 C5 H5 120.5
C6 C5 H5 120.5
C3 C2 C1 124.9(10)
C3 C2 S1 113.3(8)
C1 C2 S1 121.1(8)
C8 C7 C6 119.8(11)
C8 C7 H7 120.1
C6 C7 H7 120.1
C17 C12 C13 118.3(10)
C17 C12 C11 111.5(9)
C13 C12 C11 130.2(10)
C12 C17 C16 122.6(10)
C12 C17 S2 111.9(8)
C16 C17 S2 125.5(8)
C2 C3 C4 113.7(10)
C2 C3 P1 115.8(8)
C4 C3 P1 130.5(8)
C29 C27 C28 111.9(11)
C29 C27 P2 110.9(8)
C28 C27 P2 116.6(9)
C29 C27 H27 105.5
C28 C27 H27 105.5
P2 C27 H27 105.5
C8 C9 C4 122.5(11)
C8 C9 S1 126.2(10)
C4 C9 S1 111.2(8)
C16 C15 C14 121.8(12)
C16 C15 H15 119.1
C14 C15 H15 119.1
C7 C8 C9 119.0(11)
C7 C8 H8 120.5
C9 C8 H8 120.5
C10 C11 C12 113.6(9)
C10 C11 P2 115.1(8)
C12 C11 P2 131.2(9)
C23 C21 C22 110.1(11)
C23 C21 P1 108.6(8)
C22 C21 P1 118.2(8)
C23 C21 H21 106.4
C22 C21 H21 106.4
P1 C21 H21 106.4
C18 C19 H19A 109.5
C18 C19 H19B 109.5
H19A C19 H19B 109.5
C18 C19 H19C 109.5
H19A C19 H19C 109.5
H19B C19 H19C 109.5
C27 C28 H28A 109.5
C27 C28 H28B 109.5
H28A C28 H28B 109.5
C27 C28 H28C 109.5
H28A C28 H28C 109.5
H28B C28 H28C 109.5
C18 C20 H20A 109.5
C18 C20 H20B 109.5
H20A C20 H20B 109.5
C18 C20 H20C 109.5
H20A C20 H20C 109.5
H20B C20 H20C 109.5
C5 C4 C9 117.3(10)
C5 C4 C3 131.5(11)
C9 C4 C3 111.2(10)
C11 C10 C1 124.5(9)
C11 C10 S2 111.2(7)
C1 C10 S2 124.0(7)
C21 C23 H23A 109.5
C21 C23 H23B 109.5
H23A C23 H23B 109.5
C21 C23 H23C 109.5
H23A C23 H23C 109.5
H23B C23 H23C 109.5
C7 C6 C5 122.2(12)
C7 C6 H6 118.9
C5 C6 H6 118.9
C15 C16 C17 117.2(11)
C15 C16 H16 121.4
C17 C16 H16 121.4
C14 C13 C12 120.1(11)
C14 C13 H13 119.9
C12 C13 H13 119.9
C13 C14 C15 120.0(12)
C13 C14 H14 120.0
C15 C14 H14 120.0
C26 C24 C25 111.9(11)
C26 C24 P2 112.4(9)
C25 C24 P2 108.5(9)
C26 C24 H24 108.0
C25 C24 H24 108.0
P2 C24 H24 108.0
C21 C22 H22A 109.5
C21 C22 H22B 109.5
H22A C22 H22B 109.5
C21 C22 H22C 109.5
H22A C22 H22C 109.5
H22B C22 H22C 109.5
C24 C26 H26A 109.5
C24 C26 H26B 109.5
H26A C26 H26B 109.5
C24 C26 H26C 109.5
H26A C26 H26C 109.5
H26B C26 H26C 109.5
C24 C25 H25A 109.5
C24 C25 H25B 109.5
H25A C25 H25B 109.5
C24 C25 H25C 109.5
H25A C25 H25C 109.5
H25B C25 H25C 109.5
C27 C29 H29A 109.5
C27 C29 H29B 109.5
H29A C29 H29B 109.5
C27 C29 H29C 109.5
H29A C29 H29C 109.5
H29B C29 H29C 109.5

loop_
_geom_bond_atom_site_label_1
_geom_bond_atom_site_label_2
_geom_bond_distance
Ir1 C1 2.126(10)
Ir1 O1 2.155(7)
Ir1 P1 2.309(3)
Ir1 P2 2.323(3)
Ir1 Cl1 2.425(3)
Ir1 H2 1.66(10)
Ir1 H1 1.50(14)
P1 C3 1.806(11)
P1 C18 1.821(10)
P1 C21 1.840(11)
P2 C11 1.802(11)
P2 C24 1.829(12)
P2 C27 1.843(12)
S1 C2 1.734(11)
S1 C9 1.747(11)
S2 C17 1.730(11)
S2 C10 1.748(10)
C1 O1 1.303(12)
C1 C10 1.479(14)
C1 C2 1.514(15)
C18 C20 1.522(16)
C18 C19 1.524(16)
C18 H18 1.0000
C5 C4 1.380(16)
C5 C6 1.383(16)
C5 H5 0.9500
C2 C3 1.334(15)
C7 C8 1.354(17)
C7 C6 1.365(18)
C7 H7 0.9500
C12 C17 1.389(14)
C12 C13 1.397(15)
C12 C11 1.443(15)
C17 C16 1.408(16)
C3 C4 1.430(14)
C27 C29 1.497(18)
C27 C28 1.520(16)
C27 H27 1.0000
C9 C8 1.371(15)
C9 C4 1.405(16)
C15 C16 1.363(17)
C15 C14 1.403(18)
C15 H15 0.9500
C8 H8 0.9500
C11 C10 1.364(15)
C21 C23 1.520(16)
C21 C22 1.524(16)
C21 H21 1.0000
C19 H19A 0.9800
C19 H19B 0.9800
C19 H19C 0.9800
C28 H28A 0.9800
C28 H28B 0.9800
C28 H28C 0.9800
C20 H20A 0.9800
C20 H20B 0.9800
C20 H20C 0.9800
C23 H23A 0.9800
C23 H23B 0.9800
C23 H23C 0.9800
C6 H6 0.9500
C16 H16 0.9500
C13 C14 1.376(16)
C13 H13 0.9500
C14 H14 0.9500
C24 C26 1.505(17)
C24 C25 1.516(17)
C24 H24 1.0000
C22 H22A 0.9800
C22 H22B 0.9800
C22 H22C 0.9800
C26 H26A 0.9800
C26 H26B 0.9800
C26 H26C 0.9800
C25 H25A 0.9800
C25 H25B 0.9800
C25 H25C 0.9800
C29 H29A 0.9800
C29 H29B 0.9800
C29 H29C 0.9800
